data_7718502
loop_
_publ_author_name
'Barbosa, Guilherme A.'
'Carneiro Neto, Jos&#xe9; Severiano'
'Stoeberl, Bruno J.'
'Wisbeck, Sarita'
'Giese, Siddhartha O. K.'
'Yokaichiya, Fabiano'
'Costa, Daniel da S'
'Barison, Andersson'
'Ribeiro, Ronny R.'
'Piovan, Leandro'
'Hughes, David L.'
'Briganti, Matteo'
'Poneti, Giordano'
'Nunes, Giovana G.'
'Santana, Francielli S.'
'Soares, Ja&#xed;sa F'

_publ_section_title
;
 High-yield synthesis of heavy rare earth(III) anhydrous solvates: known,
 new, and unexpected products.
;
_journal_issue 20
_journal_name_full 'Dalton transactions (Cambridge, England : 2003)'
_journal_page_first 8251
_journal_page_last 8269
_journal_paper_doi 10.1039/d5dt00254k
_journal_volume 54
_journal_year 2025
_chemical_formula_moiety 'C12 H24 Cl3 O3 Yb'
_chemical_formula_structural '[Yb(C4H8O)3Cl3]'
_chemical_formula_sum 'C12 H24 Cl3 O3 Yb'
_chemical_formula_weight 495.70
_space_group_crystal_system monoclinic
_space_group_IT_number 14
_space_group_name_Hall '-P 2ybc'
_space_group_name_H-M_alt 'P 1 21/c 1'
_atom_sites_solution_hydrogens geom
_atom_sites_solution_primary 'intrinsic phasing'
_atom_sites_solution_secondary difmap
_audit_creation_method SHELXL-2018/3
_audit_update_record
;
2025-03-27 deposited with the CCDC.	2025-04-07 downloaded from the CCDC.
;
_cell_angle_alpha 90
_cell_angle_beta 92.150(10)
_cell_angle_gamma 90
_cell_formula_units_Z 4
_cell_length_a 9.057(3)
_cell_length_b 12.863(4)
_cell_length_c 15.697(5)
_cell_measurement_reflns_used 9851
_cell_measurement_temperature 300(2)
_cell_measurement_theta_max 27.19
_cell_measurement_theta_min 3.01
_cell_volume 1827.4(10)
_computing_cell_refinement 'Bruker SAINT'
_computing_data_collection 'Bruker APEX3'
_computing_data_reduction 'Bruker SAINT'
_computing_molecular_graphics 'Diamond (H. Putz & K. Brandenburg, 2006, v. 4.6.4)'
_computing_publication_material 'SHELXL-2014/7 (Sheldrick, 2015) and WINGX (Farrugia, 2012)'
_computing_structure_refinement 'SHELXL-2018/3 (Sheldrick, 2018)'
_computing_structure_solution 'SHELXT-2015 (Sheldrick 2015a)'
_diffrn_ambient_temperature 300(2)
_diffrn_detector_area_resol_mean 10.4167
_diffrn_measured_fraction_theta_full 0.990
_diffrn_measured_fraction_theta_max 0.991
_diffrn_measurement_device_type 'Bruker D8 Venture/Photon 100 CMOS'
_diffrn_measurement_method '\f and \w scans'
_diffrn_radiation_monochromator graphite
_diffrn_radiation_type MoK\a
_diffrn_radiation_wavelength 0.71073
_diffrn_reflns_av_R_equivalents 0.0508
_diffrn_reflns_av_unetI/netI 0.0303
_diffrn_reflns_Laue_measured_fraction_full 0.990
_diffrn_reflns_Laue_measured_fraction_max 0.991
_diffrn_reflns_limit_h_max 10
_diffrn_reflns_limit_h_min -10
_diffrn_reflns_limit_k_max 15
_diffrn_reflns_limit_k_min -15
_diffrn_reflns_limit_l_max 19
_diffrn_reflns_limit_l_min -19
_diffrn_reflns_number 24558
_diffrn_reflns_point_group_measured_fraction_full 0.990
_diffrn_reflns_point_group_measured_fraction_max 0.991
_diffrn_reflns_theta_full 25.242
_diffrn_reflns_theta_max 25.495
_diffrn_reflns_theta_min 2.250
_diffrn_source 'fine-focus sealed tube'
_exptl_absorpt_coefficient_mu 5.557
_exptl_absorpt_correction_T_max 0.7455
_exptl_absorpt_correction_T_min 0.4695
_exptl_absorpt_correction_type multi-scan
_exptl_absorpt_process_details
;
SADABS-2012/1 - Bruker AXS area detector scaling and absorption correction 
;
_exptl_crystal_colour colourless
_exptl_crystal_density_diffrn 1.802
_exptl_crystal_description block
_exptl_crystal_F_000 964
_exptl_crystal_size_max 0.496
_exptl_crystal_size_mid 0.419
_exptl_crystal_size_min 0.322
_refine_diff_density_max 1.656
_refine_diff_density_min -1.055
_refine_diff_density_rms 0.137
_refine_ls_extinction_coef 0.0042(5)
_refine_ls_extinction_expression Fc^*^=kFc[1+0.001xFc^2^\l^3^/sin(2\q)]^-1/4^
_refine_ls_extinction_method 'SHELXL-2018/3 (Sheldrick 2018)'
_refine_ls_goodness_of_fit_ref 1.166
_refine_ls_hydrogen_treatment constr
_refine_ls_matrix_type full
_refine_ls_number_parameters 204
_refine_ls_number_reflns 3364
_refine_ls_number_restraints 116
_refine_ls_restrained_S_all 1.205
_refine_ls_R_factor_all 0.0633
_refine_ls_R_factor_gt 0.0433
_refine_ls_shift/su_max 0.001
_refine_ls_shift/su_mean 0.000
_refine_ls_structure_factor_coef Fsqd
_refine_ls_weighting_details 'w=1/[\s^2^(Fo^2^)+(0.0311P)^2^+10.5920P] where P=(Fo^2^+2Fc^2^)/3'
_refine_ls_weighting_scheme calc
_refine_ls_wR_factor_gt 0.1020
_refine_ls_wR_factor_ref 0.1132
_reflns_Friedel_coverage 0.000
_reflns_number_gt 2399
_reflns_number_total 3364
_reflns_threshold_expression 'I > 2\s(I)'
_cod_data_source_file d5dt00254k2.cif
_cod_data_source_block Ybthf_mononuclear
_cod_depositor_comments 'Adding full bibliography for 7718498--7718510.cif.'
_cod_original_cell_volume 1827.4(9)
_cod_original_sg_symbol_H-M 'P 21/c'
_cod_database_code 7718502
_shelx_shelxl_version_number 2018/3
_shelx_space_group_comment
;
The symmetry employed for this shelxl refinement is uniquely defined
by the following loop, which should always be used as a source of
symmetry information in preference to the above space-group names.
They are only intended as comments.
;

loop_
_space_group_symop_operation_xyz
'x, y, z'
'-x, y+1/2, -z+1/2'
'-x, -y, -z'
'x, -y-1/2, z-1/2'

loop_
_atom_site_label
_atom_site_type_symbol
_atom_site_fract_x
_atom_site_fract_y
_atom_site_fract_z
_atom_site_U_iso_or_equiv
_atom_site_adp_type
_atom_site_occupancy
_atom_site_site_symmetry_order
_atom_site_calc_flag
_atom_site_refinement_flags_posn
_atom_site_refinement_flags_adp
_atom_site_refinement_flags_occupancy
_atom_site_disorder_assembly
_atom_site_disorder_group
Yb Yb 0.73967(3) 0.75119(2) 0.25293(2) 0.04144(19) Uani 1 1 d . . . . .
O1 O 0.9206(6) 0.8300(5) 0.1822(3) 0.0677(17) Uani 1 1 d . . . . .
O2 O 0.5554(6) 0.7112(5) 0.3421(4) 0.0635(15) Uani 1 1 d . . . . .
O3 O 0.7447(8) 0.9067(4) 0.3335(4) 0.0721(16) Uani 1 1 d D U . . .
Cl1 Cl 0.5528(3) 0.8397(2) 0.15255(15) 0.0717(6) Uani 1 1 d . . . . .
Cl2 Cl 0.7324(3) 0.5852(2) 0.16915(17) 0.0843(7) Uani 1 1 d . . . . .
Cl3 Cl 0.9314(3) 0.6857(2) 0.36130(15) 0.0741(6) Uani 1 1 d . . . . .
C1 C 0.9203(12) 0.8377(11) 0.0910(6) 0.093(4) Uani 1 1 d D . . . .
H1A H 0.842250 0.883856 0.070340 0.112 Uiso 1 1 calc R U . . .
H1B H 0.904792 0.769803 0.065220 0.112 Uiso 1 1 calc R U . . .
C2 C 1.0681(14) 0.8799(15) 0.0694(8) 0.138(6) Uani 1 1 d D . . . .
H2A H 1.056661 0.945706 0.039703 0.165 Uiso 1 1 calc R U . . .
H2B H 1.118242 0.831688 0.032702 0.165 Uiso 1 1 calc R U . . .
C3 C 1.1559(11) 0.8946(11) 0.1515(7) 0.098(3) Uani 1 1 d D U . . .
H3A H 1.236255 0.844829 0.155856 0.118 Uiso 1 1 calc R U . . .
H3B H 1.197015 0.964192 0.154552 0.118 Uiso 1 1 calc R U . . .
C4 C 1.0511(11) 0.8780(11) 0.2212(7) 0.102(3) Uani 1 1 d D U . . .
H4A H 1.094831 0.832924 0.264819 0.122 Uiso 1 1 calc R U . . .
H4B H 1.026005 0.943725 0.247231 0.122 Uiso 1 1 calc R U . . .
C5 C 0.5490(11) 0.6214(7) 0.3986(6) 0.069(2) Uani 1 1 d . . . . .
H5A H 0.623715 0.626939 0.444307 0.083 Uiso 1 1 calc R U . . .
H5B H 0.565686 0.557792 0.367220 0.083 Uiso 1 1 calc R U . . .
C6 C 0.3976(10) 0.6215(7) 0.4338(6) 0.071(2) Uani 1 1 d D U . . .
H6A H 0.400310 0.596620 0.492150 0.086 Uiso 1 1 calc R U . . .
H6B H 0.330745 0.578146 0.399646 0.086 Uiso 1 1 calc R U . . .
C7 C 0.3508(13) 0.7340(8) 0.4293(7) 0.087(3) Uani 1 1 d D U . . .
H7A H 0.387465 0.772103 0.479087 0.105 Uiso 1 1 calc R U . . .
H7B H 0.244033 0.740214 0.424895 0.105 Uiso 1 1 calc R U . . .
C8 C 0.4208(13) 0.7730(10) 0.3492(8) 0.099(4) Uani 1 1 d D . . . .
H8A H 0.354872 0.762590 0.299771 0.119 Uiso 1 1 calc R U . . .
H8B H 0.444191 0.846380 0.354008 0.119 Uiso 1 1 calc R U . . .
C9A C 0.814(4) 0.920(2) 0.419(2) 0.085(3) Uani 0.408(18) 1 d D U P A 1
H9A H 0.910245 0.886882 0.422740 0.102 Uiso 0.408(18) 1 calc R U P A 1
H9B H 0.752539 0.890074 0.462122 0.102 Uiso 0.408(18) 1 calc R U P A 1
C10A C 0.828(4) 1.039(2) 0.4309(19) 0.091(4) Uani 0.408(18) 1 d D U P A 1
H10A H 0.823656 1.058994 0.490305 0.109 Uiso 0.408(18) 1 calc R U P A 1
H10B H 0.917969 1.065687 0.407342 0.109 Uiso 0.408(18) 1 calc R U P A 1
C11A C 0.690(3) 1.072(2) 0.3787(17) 0.088(4) Uani 0.408(18) 1 d D U P A 1
H11A H 0.683972 1.146602 0.369618 0.106 Uiso 0.408(18) 1 calc R U P A 1
H11B H 0.598894 1.046106 0.401471 0.106 Uiso 0.408(18) 1 calc R U P A 1
C12A C 0.738(4) 1.012(2) 0.300(2) 0.081(4) Uani 0.408(18) 1 d D U P A 1
H12A H 0.666200 1.017892 0.252643 0.098 Uiso 0.408(18) 1 calc R U P A 1
H12B H 0.833950 1.034967 0.281346 0.098 Uiso 0.408(18) 1 calc R U P A 1
C9B C 0.756(3) 0.9105(15) 0.4259(15) 0.083(3) Uani 0.592(18) 1 d D U P A 2
H9C H 0.852474 0.886923 0.446712 0.100 Uiso 0.592(18) 1 calc R U P A 2
H9D H 0.680936 0.867184 0.450496 0.100 Uiso 0.592(18) 1 calc R U P A 2
C10B C 0.733(3) 1.0241(13) 0.4486(11) 0.093(3) Uani 0.592(18) 1 d D U P A 2
H10C H 0.799230 1.045273 0.495264 0.112 Uiso 0.592(18) 1 calc R U P A 2
H10D H 0.631643 1.036473 0.464481 0.112 Uiso 0.592(18) 1 calc R U P A 2
C11B C 0.768(3) 1.0832(15) 0.3648(10) 0.093(3) Uani 0.592(18) 1 d D . P A 2
H11C H 0.723148 1.151793 0.362332 0.112 Uiso 0.592(18) 1 calc R U P A 2
H11D H 0.872933 1.088508 0.356461 0.112 Uiso 0.592(18) 1 calc R U P A 2
C12B C 0.691(3) 1.0065(13) 0.3013(14) 0.080(3) Uani 0.592(18) 1 d D U P A 2
H12C H 0.584126 1.011199 0.303168 0.096 Uiso 0.592(18) 1 calc R U P A 2
H12D H 0.720645 1.018710 0.243463 0.096 Uiso 0.592(18) 1 calc R U P A 2

loop_
_atom_site_aniso_label
_atom_site_aniso_U_11
_atom_site_aniso_U_22
_atom_site_aniso_U_33
_atom_site_aniso_U_23
_atom_site_aniso_U_13
_atom_site_aniso_U_12
Yb 0.0402(2) 0.0478(3) 0.0364(2) 0.00340(12) 0.00294(12) 0.00021(13)
O1 0.054(3) 0.104(5) 0.045(3) 0.011(3) -0.002(2) -0.025(3)
O2 0.056(3) 0.074(4) 0.063(4) 0.022(3) 0.023(3) 0.013(3)
O3 0.105(5) 0.056(3) 0.054(3) 0.002(2) -0.012(3) 0.005(3)
Cl1 0.0618(13) 0.0846(16) 0.0677(13) 0.0134(11) -0.0106(10) 0.0121(11)
Cl2 0.105(2) 0.0722(15) 0.0751(16) -0.0168(12) 0.0001(14) 0.0067(14)
Cl3 0.0720(14) 0.0801(15) 0.0690(14) 0.0133(12) -0.0139(11) 0.0110(12)
C1 0.086(7) 0.142(11) 0.052(5) 0.020(6) 0.005(5) -0.016(7)
C2 0.110(10) 0.222(18) 0.084(9) 0.009(10) 0.030(8) -0.044(11)
C3 0.065(6) 0.123(8) 0.108(7) -0.002(6) 0.010(5) -0.025(6)
C4 0.072(6) 0.142(8) 0.091(7) 0.010(6) -0.006(5) -0.049(6)
C5 0.076(6) 0.064(5) 0.068(6) 0.016(4) 0.022(5) 0.005(5)
C6 0.067(5) 0.085(5) 0.063(5) -0.009(4) 0.020(4) -0.012(4)
C7 0.073(6) 0.100(6) 0.091(6) 0.000(5) 0.032(5) 0.006(5)
C8 0.077(7) 0.112(9) 0.111(9) 0.033(7) 0.046(7) 0.044(6)
C9A 0.119(8) 0.068(6) 0.067(6) -0.005(5) -0.011(7) 0.001(6)
C10A 0.122(8) 0.074(6) 0.076(6) -0.008(6) -0.008(7) -0.003(7)
C11A 0.122(8) 0.064(6) 0.078(6) -0.006(5) -0.008(6) 0.000(7)
C12A 0.117(8) 0.056(6) 0.071(6) 0.000(6) -0.013(7) 0.000(7)
C9B 0.118(8) 0.067(5) 0.064(5) -0.004(5) -0.010(6) 0.001(6)
C10B 0.126(8) 0.074(5) 0.080(5) -0.007(5) -0.008(6) -0.006(6)
C11B 0.126(8) 0.074(5) 0.080(5) -0.007(5) -0.008(6) -0.006(6)
C12B 0.113(8) 0.053(5) 0.071(6) 0.003(5) -0.014(6) 0.002(6)

loop_
_atom_type_symbol
_atom_type_description
_atom_type_scat_dispersion_real
_atom_type_scat_dispersion_imag
_atom_type_scat_source
C C 0.0033 0.0016 'International Tables Vol C Tables 4.2.6.8 and 6.1.1.4'
H H 0.0000 0.0000 'International Tables Vol C Tables 4.2.6.8 and 6.1.1.4'
O O 0.0106 0.0060 'International Tables Vol C Tables 4.2.6.8 and 6.1.1.4'
Cl Cl 0.1484 0.1585 'International Tables Vol C Tables 4.2.6.8 and 6.1.1.4'
Yb Yb -0.3850 5.5486 'International Tables Vol C Tables 4.2.6.8 and 6.1.1.4'

loop_
_geom_angle_atom_site_label_1
_geom_angle_atom_site_label_2
_geom_angle_atom_site_label_3
_geom_angle
_geom_angle_site_symmetry_1
_geom_angle_site_symmetry_3
_geom_angle_publ_flag
O1 Yb O2 165.3(2) . . ?
O1 Yb O3 83.3(2) . . ?
O2 Yb O3 82.1(2) . . ?
O1 Yb Cl2 97.48(18) . . ?
O2 Yb Cl2 97.17(18) . . ?
O3 Yb Cl2 179.21(17) . . ?
O1 Yb Cl3 89.28(16) . . ?
O2 Yb Cl3 90.69(16) . . ?
O3 Yb Cl3 85.59(16) . . ?
Cl2 Yb Cl3 94.18(9) . . ?
O1 Yb Cl1 88.43(16) . . ?
O2 Yb Cl1 89.76(16) . . ?
O3 Yb Cl1 87.23(16) . . ?
Cl2 Yb Cl1 93.02(9) . . ?
Cl3 Yb Cl1 172.67(8) . . ?
C1 O1 C4 111.3(7) . . ?
C1 O1 Yb 123.2(5) . . ?
C4 O1 Yb 125.5(5) . . ?
C5 O2 C8 109.4(6) . . ?
C5 O2 Yb 126.8(5) . . ?
C8 O2 Yb 123.8(5) . . ?
C9B O3 C12B 109.0(12) . . ?
C12A O3 C9A 103.6(18) . . ?
C9B O3 Yb 124.2(8) . . ?
C12A O3 Yb 126.3(12) . . ?
C12B O3 Yb 124.1(8) . . ?
C9A O3 Yb 125.8(12) . . ?
O1 C1 C2 106.5(8) . . ?
O1 C1 H1A 110.4 . . ?
C2 C1 H1A 110.4 . . ?
O1 C1 H1B 110.4 . . ?
C2 C1 H1B 110.4 . . ?
H1A C1 H1B 108.6 . . ?
C1 C2 C3 107.5(9) . . ?
C1 C2 H2A 110.2 . . ?
C3 C2 H2A 110.2 . . ?
C1 C2 H2B 110.2 . . ?
C3 C2 H2B 110.2 . . ?
H2A C2 H2B 108.5 . . ?
C4 C3 C2 106.3(9) . . ?
C4 C3 H3A 110.5 . . ?
C2 C3 H3A 110.5 . . ?
C4 C3 H3B 110.5 . . ?
C2 C3 H3B 110.5 . . ?
H3A C3 H3B 108.7 . . ?
O1 C4 C3 106.4(8) . . ?
O1 C4 H4A 110.4 . . ?
C3 C4 H4A 110.4 . . ?
O1 C4 H4B 110.4 . . ?
C3 C4 H4B 110.4 . . ?
H4A C4 H4B 108.6 . . ?
O2 C5 C6 106.3(7) . . ?
O2 C5 H5A 110.5 . . ?
C6 C5 H5A 110.5 . . ?
O2 C5 H5B 110.5 . . ?
C6 C5 H5B 110.5 . . ?
H5A C5 H5B 108.7 . . ?
C5 C6 C7 104.1(8) . . ?
C5 C6 H6A 110.9 . . ?
C7 C6 H6A 110.9 . . ?
C5 C6 H6B 110.9 . . ?
C7 C6 H6B 110.9 . . ?
H6A C6 H6B 109.0 . . ?
C6 C7 C8 103.3(8) . . ?
C6 C7 H7A 111.1 . . ?
C8 C7 H7A 111.1 . . ?
C6 C7 H7B 111.1 . . ?
C8 C7 H7B 111.1 . . ?
H7A C7 H7B 109.1 . . ?
O2 C8 C7 105.0(8) . . ?
O2 C8 H8A 110.7 . . ?
C7 C8 H8A 110.7 . . ?
O2 C8 H8B 110.7 . . ?
C7 C8 H8B 110.7 . . ?
H8A C8 H8B 108.8 . . ?
O3 C9A C10A 105(2) . . ?
O3 C9A H9A 110.8 . . ?
C10A C9A H9A 110.8 . . ?
O3 C9A H9B 110.8 . . ?
C10A C9A H9B 110.8 . . ?
H9A C9A H9B 108.9 . . ?
C11A C10A C9A 99(2) . . ?
C11A C10A H10A 112.0 . . ?
C9A C10A H10A 112.0 . . ?
C11A C10A H10B 112.0 . . ?
C9A C10A H10B 112.0 . . ?
H10A C10A H10B 109.7 . . ?
C10A C11A C12A 92(2) . . ?
C10A C11A H11A 113.3 . . ?
C12A C11A H11A 113.3 . . ?
C10A C11A H11B 113.3 . . ?
C12A C11A H11B 113.3 . . ?
H11A C11A H11B 110.6 . . ?
O3 C12A C11A 101(2) . . ?
O3 C12A H12A 111.7 . . ?
C11A C12A H12A 111.7 . . ?
O3 C12A H12B 111.7 . . ?
C11A C12A H12B 111.7 . . ?
H12A C12A H12B 109.4 . . ?
O3 C9B C10B 105.2(15) . . ?
O3 C9B H9C 110.7 . . ?
C10B C9B H9C 110.7 . . ?
O3 C9B H9D 110.7 . . ?
C10B C9B H9D 110.7 . . ?
H9C C9B H9D 108.8 . . ?
C9B C10B C11B 103.6(16) . . ?
C9B C10B H10C 111.0 . . ?
C11B C10B H10C 111.0 . . ?
C9B C10B H10D 111.0 . . ?
C11B C10B H10D 111.0 . . ?
H10C C10B H10D 109.0 . . ?
C12B C11B C10B 97.5(17) . . ?
C12B C11B H11C 112.3 . . ?
C10B C11B H11C 112.3 . . ?
C12B C11B H11D 112.3 . . ?
C10B C11B H11D 112.3 . . ?
H11C C11B H11D 109.9 . . ?
O3 C12B C11B 101.7(14) . . ?
O3 C12B H12C 111.4 . . ?
C11B C12B H12C 111.4 . . ?
O3 C12B H12D 111.4 . . ?
C11B C12B H12D 111.4 . . ?
H12C C12B H12D 109.3 . . ?

loop_
_geom_bond_atom_site_label_1
_geom_bond_atom_site_label_2
_geom_bond_distance
_geom_bond_site_symmetry_2
_geom_bond_publ_flag
Yb O1 2.254(5) . ?
Yb O2 2.277(5) . ?
Yb O3 2.366(6) . ?
Yb Cl2 2.507(3) . ?
Yb Cl3 2.529(2) . ?
Yb Cl1 2.538(2) . ?
O1 C1 1.435(10) . ?
O1 C4 1.448(11) . ?
O2 C5 1.458(10) . ?
O2 C8 1.462(11) . ?
O3 C9B 1.45(2) . ?
O3 C12A 1.45(3) . ?
O3 C12B 1.457(17) . ?
O3 C9A 1.47(4) . ?
C1 C2 1.495(12) . ?
C1 H1A 0.9700 . ?
C1 H1B 0.9700 . ?
C2 C3 1.501(13) . ?
C2 H2A 0.9700 . ?
C2 H2B 0.9700 . ?
C3 C4 1.491(12) . ?
C3 H3A 0.9700 . ?
C3 H3B 0.9700 . ?
C4 H4A 0.9700 . ?
C4 H4B 0.9700 . ?
C5 C6 1.498(12) . ?
C5 H5A 0.9700 . ?
C5 H5B 0.9700 . ?
C6 C7 1.509(12) . ?
C6 H6A 0.9700 . ?
C6 H6B 0.9700 . ?
C7 C8 1.515(12) . ?
C7 H7A 0.9700 . ?
C7 H7B 0.9700 . ?
C8 H8A 0.9700 . ?
C8 H8B 0.9700 . ?
C9A C10A 1.545(18) . ?
C9A H9A 0.9700 . ?
C9A H9B 0.9700 . ?
C10A C11A 1.533(19) . ?
C10A H10A 0.9700 . ?
C10A H10B 0.9700 . ?
C11A C12A 1.540(19) . ?
C11A H11A 0.9700 . ?
C11A H11B 0.9700 . ?
C12A H12A 0.9700 . ?
C12A H12B 0.9700 . ?
C9B C10B 1.520(16) . ?
C9B H9C 0.9700 . ?
C9B H9D 0.9700 . ?
C10B C11B 1.563(17) . ?
C10B H10C 0.9700 . ?
C10B H10D 0.9700 . ?
C11B C12B 1.548(17) . ?
C11B H11C 0.9700 . ?
C11B H11D 0.9700 . ?
C12B H12C 0.9700 . ?
C12B H12D 0.9700 . ?

loop_
_geom_torsion_atom_site_label_1
_geom_torsion_atom_site_label_2
_geom_torsion_atom_site_label_3
_geom_torsion_atom_site_label_4
_geom_torsion
_geom_torsion_site_symmetry_1
_geom_torsion_site_symmetry_2
_geom_torsion_site_symmetry_3
_geom_torsion_site_symmetry_4
_geom_torsion_publ_flag
C4 O1 C1 C2 8.0(15) . . . . ?
Yb O1 C1 C2 -171.4(9) . . . . ?
O1 C1 C2 C3 1.1(17) . . . . ?
C1 C2 C3 C4 -9.3(18) . . . . ?
C1 O1 C4 C3 -13.8(14) . . . . ?
Yb O1 C4 C3 165.6(8) . . . . ?
C2 C3 C4 O1 13.8(16) . . . . ?
C8 O2 C5 C6 6.7(11) . . . . ?
Yb O2 C5 C6 -171.8(6) . . . . ?
O2 C5 C6 C7 -25.7(11) . . . . ?
C5 C6 C7 C8 34.3(12) . . . . ?
C5 O2 C8 C7 15.0(13) . . . . ?
Yb O2 C8 C7 -166.4(7) . . . . ?
C6 C7 C8 O2 -30.4(13) . . . . ?
C12A O3 C9A C10A 6(3) . . . . ?
Yb O3 C9A C10A 163.4(16) . . . . ?
O3 C9A C10A C11A 33(3) . . . . ?
C9A C10A C11A C12A -54(3) . . . . ?
C9A O3 C12A C11A -42(3) . . . . ?
Yb O3 C12A C11A 160.5(14) . . . . ?
C10A C11A C12A O3 60(3) . . . . ?
C12B O3 C9B C10B -10(2) . . . . ?
Yb O3 C9B C10B -172.0(12) . . . . ?
O3 C9B C10B C11B -21(2) . . . . ?
C9B C10B C11B C12B 41(3) . . . . ?
C9B O3 C12B C11B 37(2) . . . . ?
Yb O3 C12B C11B -161.3(12) . . . . ?
C10B C11B C12B O3 -46(3) . . . . ?
